data_1503571
loop_
_publ_author_name
'L\'opez-Vidal, Eva M'
'Blanco, V\'ictor'
'Garc\'ia, Marcos D'
'Peinador, Carlos'
'Quintela, Jos\'e M'

_publ_section_title
;
 Synthesis of platinum(II) metallocycles using microwave-assisted heating.
;
_journal_issue 2
_journal_name_full 'Organic letters'
_journal_page_first 580
_journal_page_last 583
_journal_paper_doi 10.1021/ol203191b
_journal_volume 14
_journal_year 2012
_chemical_formula_sum 'C35 H34 F21 N6 O0 P4 Pt'
_chemical_formula_weight 1256.65
_chemical_name_systematic
;
 ?
;
_space_group_IT_number 14
_symmetry_cell_setting monoclinic
_symmetry_space_group_name_Hall '-P 2ybc'
_symmetry_space_group_name_H-M 'P 1 21/c 1'
_atom_sites_solution_hydrogens geom
_atom_sites_solution_primary direct
_atom_sites_solution_secondary difmap
_audit_creation_method SHELXL-97
_cell_angle_alpha 90.00
_cell_angle_beta 100.9150(10)
_cell_angle_gamma 90.00
_cell_formula_units_Z 8
_cell_length_a 21.4899(13)
_cell_length_b 39.043(2)
_cell_length_c 16.3001(10)
_cell_measurement_reflns_used 34981
_cell_measurement_temperature 100(2)
_cell_measurement_theta_max 52.751
_cell_measurement_theta_min 5.100
_cell_volume 13428.9(13)
_computing_structure_refinement 'SHELXL-97 (Sheldrick, 2008)'
_diffrn_ambient_temperature 100(2)
_diffrn_measured_fraction_theta_full 0.997
_diffrn_measured_fraction_theta_max 0.997
_diffrn_radiation_monochromator graphite
_diffrn_radiation_source 'fine-focus sealed tube'
_diffrn_radiation_type MoK\a
_diffrn_radiation_wavelength 0.71073
_diffrn_reflns_av_R_equivalents 0.0374
_diffrn_reflns_av_sigmaI/netI 0.0340
_diffrn_reflns_limit_h_max 26
_diffrn_reflns_limit_h_min -26
_diffrn_reflns_limit_k_max 47
_diffrn_reflns_limit_k_min -48
_diffrn_reflns_limit_l_max 20
_diffrn_reflns_limit_l_min -20
_diffrn_reflns_number 151285
_diffrn_reflns_theta_full 26.40
_diffrn_reflns_theta_max 26.40
_diffrn_reflns_theta_min 2.13
_exptl_absorpt_coefficient_mu 2.268
_exptl_absorpt_correction_T_max 0.6474
_exptl_absorpt_correction_T_min 0.5307
_exptl_absorpt_correction_type multi-scan
_exptl_crystal_colour yellow
_exptl_crystal_density_diffrn 1.243
_exptl_crystal_density_method 'not measured'
_exptl_crystal_description 'irregular block'
_exptl_crystal_F_000 4904
_exptl_crystal_size_max 0.32
_exptl_crystal_size_mid 0.28
_exptl_crystal_size_min 0.21
_platon_squeeze_details
;
;
_refine_diff_density_max 3.876
_refine_diff_density_min -4.042
_refine_diff_density_rms 0.177
_refine_ls_extinction_method none
_refine_ls_goodness_of_fit_ref 0.705
_refine_ls_hydrogen_treatment constr
_refine_ls_matrix_type full
_refine_ls_number_parameters 1180
_refine_ls_number_reflns 27467
_refine_ls_number_restraints 102
_refine_ls_restrained_S_all 0.705
_refine_ls_R_factor_all 0.0949
_refine_ls_R_factor_gt 0.0722
_refine_ls_shift/su_max 0.013
_refine_ls_shift/su_mean 0.000
_refine_ls_structure_factor_coef Fsqd
_refine_ls_weighting_details 'calc w=1/[\s^2^(Fo^2^)+(0.1217P)^2^+321.6324P] where P=(Fo^2^+2Fc^2^)/3'
_refine_ls_weighting_scheme calc
_refine_ls_wR_factor_gt 0.1875
_refine_ls_wR_factor_ref 0.2015
_reflns_number_gt 18307
_reflns_number_total 27467
_reflns_threshold_expression >2\s(I)
_cod_data_source_file ol203191b_si_002.cif
_cod_data_source_block 0830456_b13_1s-sr
_cod_depositor_comments
;
The following automatic conversions were performed:

'_symmetry_cell_setting' value 'Monoclinic' changed to 'monoclinic'
according to /home/saulius/struct/CIF-dictionaries/cif_core.dic
dictionary named 'cif_core.dic' version 2.4.1 from 2010-06-29.

Automatic conversion script
Id: cif_fix_values 1715 2011-07-08 13:25:40Z adriana 
;
_cod_original_cell_volume 13428.8(14)
_cod_original_sg_symbol_H-M P2(1)/c
_cod_database_code 1503571

loop_
_symmetry_equiv_pos_as_xyz
'x, y, z'
'-x, y+1/2, -z+1/2'
'-x, -y, -z'
'x, -y-1/2, z-1/2'

loop_
_atom_site_label
_atom_site_type_symbol
_atom_site_fract_x
_atom_site_fract_y
_atom_site_fract_z
_atom_site_U_iso_or_equiv
_atom_site_adp_type
_atom_site_occupancy
_atom_site_symmetry_multiplicity
_atom_site_calc_flag
_atom_site_refinement_flags
C1 C 0.0875(6) 0.5850(3) 0.7198(7) 0.072(4) Uani 1 1 d .
H1 H 0.0841 0.5978 0.7684 0.087 Uiso 1 1 calc R
C2 C 0.1132(7) 0.5531(3) 0.7310(7) 0.077(4) Uani 1 1 d .
H2 H 0.1318 0.5448 0.7849 0.092 Uiso 1 1 calc R
C3 C 0.1109(4) 0.5331(2) 0.6586(7) 0.051(2) Uani 1 1 d .
C4 C 0.0873(7) 0.5468(3) 0.5859(7) 0.092(5) Uani 1 1 d .
H4 H 0.0840 0.5334 0.5365 0.111 Uiso 1 1 calc R
C5 C 0.0669(7) 0.5808(3) 0.5807(7) 0.094(5) Uani 1 1 d .
H5 H 0.0526 0.5905 0.5269 0.112 Uiso 1 1 calc R
C6 C 0.1186(4) 0.43723(18) 0.6527(5) 0.0305(16) Uani 1 1 d .
H6 H 0.0899 0.4186 0.6397 0.037 Uiso 1 1 calc R
C7 C 0.0967(4) 0.46993(19) 0.6447(5) 0.0349(17) Uani 1 1 d .
H7 H 0.0528 0.4737 0.6248 0.042 Uiso 1 1 calc R
C8 C 0.1362(4) 0.4977(2) 0.6647(7) 0.049(2) Uani 1 1 d U
C9 C 0.1987(6) 0.4903(3) 0.6982(14) 0.131(6) Uani 1 1 d U
H9 H 0.2273 0.5084 0.7177 0.157 Uiso 1 1 calc R
C10 C 0.2195(5) 0.4573(3) 0.7033(14) 0.140(8) Uani 1 1 d U
H10 H 0.2629 0.4526 0.7249 0.169 Uiso 1 1 calc R
C11 C 0.2031(4) 0.3963(2) 0.6874(9) 0.062(3) Uani 1 1 d .
C12 C 0.2240(6) 0.3830(3) 0.7653(9) 0.081(4) Uani 1 1 d .
H12 H 0.2225 0.3963 0.8137 0.097 Uiso 1 1 calc R
C13 C 0.2472(6) 0.3498(3) 0.7731(9) 0.078(4) Uani 1 1 d .
H13 H 0.2608 0.3400 0.8268 0.093 Uiso 1 1 calc R
C14 C 0.2504(4) 0.3312(2) 0.7020(9) 0.068(4) Uani 1 1 d .
C15 C 0.2283(6) 0.3443(3) 0.6270(9) 0.080(4) Uani 1 1 d .
H15 H 0.2284 0.3309 0.5784 0.097 Uiso 1 1 calc R
C16 C 0.2808(4) 0.2953(2) 0.7125(9) 0.073(4) Uani 1 1 d .
H16A H 0.2665 0.2832 0.7589 0.087 Uiso 1 1 calc R
H16B H 0.2669 0.2819 0.6607 0.087 Uiso 1 1 calc R
C16A C 0.2047(6) 0.3780(3) 0.6193(8) 0.082(4) Uani 1 1 d .
H16C H 0.1899 0.3876 0.5656 0.098 Uiso 1 1 calc R
C17 C 0.3529(4) 0.2978(2) 0.7308(9) 0.067(3) Uani 1 1 d .
C18 C 0.3879(6) 0.2898(3) 0.8107(11) 0.088(4) Uani 1 1 d .
H18 H 0.3661 0.2823 0.8529 0.106 Uiso 1 1 calc R
C19 C 0.4510(6) 0.3094(4) 0.6843(10) 0.101(5) Uani 1 1 d .
H19 H 0.4726 0.3148 0.6402 0.122 Uiso 1 1 calc R
C20 C 0.4828(5) 0.3036(3) 0.7644(8) 0.063(3) Uani 1 1 d .
C21 C 0.3837(6) 0.3067(4) 0.6711(10) 0.088(4) Uani 1 1 d .
H21 H 0.3599 0.3115 0.6170 0.106 Uiso 1 1 calc R
C22 C 0.4535(6) 0.2926(4) 0.8292(10) 0.088(4) Uani 1 1 d .
H22 H 0.4772 0.2873 0.8830 0.106 Uiso 1 1 calc R
C23 C 0.5856(6) 0.2950(4) 0.7279(11) 0.110(6) Uani 1 1 d .
H23 H 0.5650 0.2834 0.6790 0.132 Uiso 1 1 calc R
C24 C 0.6508(6) 0.2982(5) 0.7432(10) 0.115(7) Uani 1 1 d .
H24 H 0.6743 0.2879 0.7059 0.138 Uiso 1 1 calc R
C25 C 0.6815(4) 0.3154(3) 0.8089(7) 0.056(3) Uani 1 1 d .
C26 C 0.6466(5) 0.3285(3) 0.8662(7) 0.072(3) Uani 1 1 d .
H26 H 0.6674 0.3402 0.9149 0.087 Uiso 1 1 calc R
C27 C 0.5808(5) 0.3243(4) 0.8510(8) 0.075(3) Uani 1 1 d .
H27 H 0.5564 0.3329 0.8893 0.089 Uiso 1 1 calc R
C28 C 0.8497(4) 0.3311(3) 0.9151(6) 0.048(2) Uani 1 1 d .
H28 H 0.8728 0.3336 0.9705 0.058 Uiso 1 1 calc R
C29 C 0.7861(4) 0.3239(3) 0.9033(7) 0.055(3) Uani 1 1 d .
H29 H 0.7663 0.3208 0.9501 0.066 Uiso 1 1 calc R
C30 C 0.7510(4) 0.3213(3) 0.8232(6) 0.049(2) Uani 1 1 d .
C31 C 0.7829(5) 0.3234(3) 0.7575(7) 0.066(3) Uani 1 1 d .
H31 H 0.7614 0.3197 0.7018 0.079 Uiso 1 1 calc R
C32 C 0.8480(4) 0.3313(3) 0.7749(6) 0.055(3) Uani 1 1 d .
H32 H 0.8692 0.3343 0.7293 0.067 Uiso 1 1 calc R
C33 C 0.9156(7) 0.4136(3) 0.9256(6) 0.080(4) Uani 1 1 d .
H33 H 0.9151 0.4004 0.9743 0.096 Uiso 1 1 calc R
C34 C 0.8927(8) 0.4470(3) 0.9227(7) 0.096(5) Uani 1 1 d .
H34 H 0.8770 0.4564 0.9686 0.116 Uiso 1 1 calc R
C35 C 0.8932(4) 0.4657(2) 0.8533(5) 0.0400(19) Uani 1 1 d .
C36 C 0.9150(8) 0.4518(3) 0.7908(7) 0.099(6) Uani 1 1 d .
H36 H 0.9169 0.4649 0.7423 0.119 Uiso 1 1 calc R
C37 C 0.9350(7) 0.4181(3) 0.7958(6) 0.091(5) Uani 1 1 d .
H37 H 0.9472 0.4081 0.7482 0.109 Uiso 1 1 calc R
C39 C 0.8863(4) 0.56205(19) 0.8445(5) 0.0370(18) Uani 1 1 d .
H39 H 0.9151 0.5807 0.8474 0.044 Uiso 1 1 calc R
C40 C 0.9082(4) 0.5294(2) 0.8483(6) 0.045(2) Uani 1 1 d .
H40 H 0.9523 0.5254 0.8522 0.054 Uiso 1 1 calc R
C41 C 0.8683(4) 0.5021(2) 0.8468(5) 0.0410(19) Uani 1 1 d U
C42 C 0.8059(5) 0.5090(3) 0.8474(12) 0.108(5) Uani 1 1 d U
H42 H 0.7775 0.4909 0.8535 0.129 Uiso 1 1 calc R
C43 C 0.7852(5) 0.5419(3) 0.8392(12) 0.118(6) Uani 1 1 d U
H43 H 0.7413 0.5466 0.8350 0.141 Uiso 1 1 calc R
C44 C 0.8018(4) 0.6034(2) 0.8344(7) 0.051(2) Uani 1 1 d .
C45 C 0.7833(6) 0.6169(3) 0.9017(8) 0.077(4) Uani 1 1 d .
H45 H 0.7864 0.6040 0.9518 0.092 Uiso 1 1 calc R
C46 C 0.7596(6) 0.6503(2) 0.8968(8) 0.076(4) Uani 1 1 d .
H46 H 0.7473 0.6605 0.9442 0.091 Uiso 1 1 calc R
C47 C 0.7539(4) 0.6685(2) 0.8241(7) 0.050(3) Uani 1 1 d .
C48 C 0.7729(5) 0.6539(3) 0.7575(9) 0.069(4) Uani 1 1 d .
H48 H 0.7702 0.6668 0.7075 0.083 Uiso 1 1 calc R
C49 C 0.7962(5) 0.6206(3) 0.7604(8) 0.063(3) Uani 1 1 d .
H49 H 0.8078 0.6102 0.7128 0.076 Uiso 1 1 calc R
C50 C 0.7239(4) 0.7045(2) 0.8186(9) 0.064(3) Uani 1 1 d .
H50A H 0.7386 0.7169 0.8718 0.077 Uiso 1 1 calc R
H50B H 0.7377 0.7176 0.7733 0.077 Uiso 1 1 calc R
C51 C 0.6514(4) 0.7019(2) 0.8015(9) 0.061(3) Uani 1 1 d .
C52 C 0.6200(5) 0.6932(4) 0.7262(9) 0.085(4) Uani 1 1 d .
H52 H 0.6427 0.6888 0.6826 0.102 Uiso 1 1 calc R
C53 C 0.5509(6) 0.7065(4) 0.8515(10) 0.093(4) Uani 1 1 d .
H53 H 0.5277 0.7110 0.8943 0.112 Uiso 1 1 calc R
C54 C 0.5212(4) 0.6963(3) 0.7699(8) 0.060(3) Uani 1 1 d .
C55 C 0.5534(5) 0.6905(4) 0.7102(9) 0.087(4) Uani 1 1 d .
H55 H 0.5316 0.6845 0.6558 0.104 Uiso 1 1 calc R
C56 C 0.6175(6) 0.7093(4) 0.8644(10) 0.092(5) Uani 1 1 d .
H56 H 0.6399 0.7166 0.9175 0.111 Uiso 1 1 calc R
C57 C 0.4233(5) 0.6762(4) 0.8125(7) 0.076(4) Uani 1 1 d .
H57 H 0.4476 0.6685 0.8640 0.091 Uiso 1 1 calc R
C58 C 0.3581(5) 0.6712(3) 0.7947(7) 0.070(3) Uani 1 1 d .
H58 H 0.3376 0.6590 0.8324 0.084 Uiso 1 1 calc R
C59 C 0.3226(4) 0.6848(3) 0.7194(7) 0.060(3) Uani 1 1 d .
C60 C 0.3534(5) 0.7017(4) 0.6709(10) 0.103(6) Uani 1 1 d .
H60 H 0.3298 0.7124 0.6226 0.123 Uiso 1 1 calc R
C61 C 0.1553(4) 0.6682(3) 0.7424(6) 0.052(2) Uani 1 1 d .
H61 H 0.1323 0.6654 0.7862 0.062 Uiso 1 1 calc R
C61A C 0.4198(6) 0.7049(4) 0.6861(11) 0.112(6) Uani 1 1 d .
H61A H 0.4399 0.7162 0.6465 0.134 Uiso 1 1 calc R
C62 C 0.2187(5) 0.6754(3) 0.7626(7) 0.058(3) Uani 1 1 d .
H62 H 0.2387 0.6785 0.8193 0.070 Uiso 1 1 calc R
C63 C 0.2532(4) 0.6782(3) 0.6994(7) 0.053(2) Uani 1 1 d .
C64 C 0.2219(5) 0.6763(3) 0.6177(7) 0.065(3) Uani 1 1 d .
H64 H 0.2436 0.6803 0.5730 0.078 Uiso 1 1 calc R
C65 C 0.1582(4) 0.6684(3) 0.6024(7) 0.060(3) Uani 1 1 d .
H65 H 0.1372 0.6652 0.5462 0.072 Uiso 1 1 calc R
C67 C 1.1068(4) 0.3354(2) 0.8993(6) 0.0426(9) Uani 1 1 d U
H67A H 1.1286 0.3352 0.8509 0.051 Uiso 1 1 calc R
H67B H 1.1397 0.3383 0.9503 0.051 Uiso 1 1 calc R
C68 C 1.0798(4) 0.3063(2) 0.9032(6) 0.0426(9) Uani 1 1 d U
H68A H 1.0925 0.2979 0.9612 0.051 Uiso 1 1 calc R
H68B H 1.0979 0.2903 0.8669 0.051 Uiso 1 1 calc R
C69 C -0.0720(4) 0.6931(2) 0.5981(6) 0.0452(10) Uani 1 1 d U
H69A H -0.0917 0.7097 0.6316 0.054 Uiso 1 1 calc R
H69B H -0.0818 0.7013 0.5396 0.054 Uiso 1 1 calc R
C70 C -0.1015(4) 0.6646(2) 0.6002(6) 0.0452(10) Uani 1 1 d U
H70A H -0.1331 0.6621 0.5478 0.054 Uiso 1 1 calc R
H70B H -0.1247 0.6652 0.6471 0.054 Uiso 1 1 calc R
P8A P 0.8853(5) 0.7507(2) 0.8455(7) 0.101(3) Uani 0.50 1 d P
P8 P 0.1181(8) 0.7530(4) 0.9056(8) 0.160(6) Uani 0.50 1 d P
N1 N 0.0666(3) 0.59980(16) 0.6455(4) 0.0342(14) Uani 1 1 d .
N2 N 0.1794(3) 0.43121(19) 0.6783(6) 0.056(2) Uani 1 1 d .
N3 N 0.1246(3) 0.66489(17) 0.6638(5) 0.0374(16) Uani 1 1 d .
N4 N 0.4531(4) 0.6928(2) 0.7530(7) 0.064(3) Uani 1 1 d .
N5 N 0.5520(4) 0.3076(2) 0.7794(6) 0.062(2) Uani 1 1 d .
N6 N 0.8809(3) 0.33469(16) 0.8507(4) 0.0345(15) Uani 1 1 d .
N7 N 0.9381(3) 0.39960(15) 0.8628(4) 0.0305(14) Uani 1 1 d .
N8 N 0.8257(3) 0.56797(18) 0.8369(5) 0.050(2) Uani 1 1 d U
N9 N 1.0636(3) 0.36561(17) 0.8912(5) 0.0426(9) Uani 1 1 d U
H9A H 1.0707 0.3791 0.8476 0.051 Uiso 1 1 calc R
H9B H 1.0725 0.3785 0.9393 0.051 Uiso 1 1 calc R
N10 N 1.0095(3) 0.30340(17) 0.8802(5) 0.0426(9) Uani 1 1 d U
H10A H 0.9943 0.2912 0.9205 0.051 Uiso 1 1 calc R
H10B H 0.9983 0.2920 0.8301 0.051 Uiso 1 1 calc R
N11 N -0.0033(3) 0.69631(17) 0.6256(5) 0.0452(10) Uani 1 1 d U
H11A H 0.0058 0.7074 0.6762 0.054 Uiso 1 1 calc R
H11B H 0.0137 0.7087 0.5873 0.054 Uiso 1 1 calc R
N12 N -0.0579(3) 0.63377(17) 0.6104(5) 0.0452(10) Uani 1 1 d U
H12A H -0.0651 0.6211 0.5620 0.054 Uiso 1 1 calc R
H12B H -0.0665 0.6202 0.6529 0.054 Uiso 1 1 calc R
F1 F 0.7052(3) 0.7348(2) 0.4798(5) 0.096(2) Uani 1 1 d .
F2 F 0.7708(4) 0.6990(2) 0.5668(5) 0.095(2) Uani 1 1 d .
F3 F 0.7055(3) 0.7352(2) 0.6194(5) 0.096(2) Uani 1 1 d .
F4 F 0.7473(3) 0.7773(2) 0.5608(5) 0.092(2) Uani 1 1 d .
F5 F 0.8099(3) 0.74567(19) 0.5086(4) 0.078(2) Uani 1 1 d .
F6 F 0.8095(3) 0.7462(2) 0.6459(4) 0.081(2) Uani 1 1 d .
F7 F 0.2758(5) 0.7469(2) 0.8738(5) 0.110(3) Uani 1 1 d .
F8 F 0.3870(5) 0.7430(2) 1.0403(6) 0.111(3) Uani 1 1 d .
F9 F 0.3263(6) 0.7043(2) 0.9562(5) 0.125(3) Uani 1 1 d .
F10 F 0.3860(6) 0.7433(2) 0.9011(6) 0.118(3) Uani 1 1 d .
F11 F 0.2757(5) 0.7466(2) 1.0140(5) 0.107(3) Uani 1 1 d .
F12 F 0.3360(5) 0.7835(2) 0.9597(5) 0.106(3) Uani 1 1 d .
F13 F 0.9583(3) 0.63020(15) 0.9324(3) 0.0615(16) Uani 1 1 d .
F14 F 0.9639(3) 0.62866(14) 0.7966(3) 0.0562(15) Uani 1 1 d .
F15 F 0.9239(3) 0.67469(17) 0.8499(5) 0.084(2) Uani 1 1 d .
F16 F 1.0175(3) 0.67954(14) 0.8114(3) 0.0617(17) Uani 1 1 d .
F17 F 1.0529(3) 0.63510(18) 0.8944(5) 0.083(2) Uani 1 1 d .
F18 F 1.0121(3) 0.68092(14) 0.9465(3) 0.0595(16) Uani 1 1 d .
F19 F 0.0814(6) 0.4375(3) 0.4634(5) 0.134(4) Uani 1 1 d .
F20 F 0.0719(5) 0.4405(2) 0.3309(4) 0.128(4) Uani 1 1 d .
F21 F 0.1515(7) 0.4775(4) 0.3463(6) 0.207(8) Uani 1 1 d .
F22 F 0.1594(6) 0.4755(3) 0.4824(7) 0.156(5) Uani 1 1 d .
F23 F 0.0713(8) 0.4874(3) 0.403(2) 0.385(19) Uani 1 1 d .
F24 F 0.1581(6) 0.4270(4) 0.4096(11) 0.208(7) Uani 1 1 d .
F25 F 0.2398(6) 0.6025(3) 0.8376(7) 0.164(5) Uani 1 1 d .
F26 F 0.3002(7) 0.6280(3) 0.9508(9) 0.182(5) Uani 1 1 d .
F27 F 0.2404(6) 0.6026(3) 1.0352(7) 0.168(5) Uani 1 1 d .
F29 F 0.1794(8) 0.5798(5) 0.9228(9) 0.216(7) Uani 1 1 d .
F30 F 0.2804(12) 0.5686(4) 0.9468(12) 0.310(13) Uani 1 1 d .
F31 F 0.0663(7) 0.4857(3) 0.8365(7) 0.164(5) Uani 1 1 d .
F32 F 0.0965(8) 0.4358(3) 0.8332(5) 0.193(7) Uani 1 1 d .
F33 F 0.1607(6) 0.4794(4) 0.8588(9) 0.198(7) Uani 1 1 d .
F34 F 0.0700(8) 0.4412(3) 0.9492(7) 0.210(8) Uani 1 1 d .
F35 F 0.1581(7) 0.4426(7) 0.9570(13) 0.350(17) Uani 1 1 d .
F36 F 0.1098(15) 0.4889(3) 0.9610(8) 0.374(18) Uani 1 1 d .
F37 F 0.9587(3) 0.62847(14) 0.2963(3) 0.0570(15) Uani 1 1 d .
F38 F 0.9639(3) 0.62746(13) 0.4352(3) 0.0511(13) Uani 1 1 d .
F39 F 0.9311(3) 0.67436(14) 0.3635(5) 0.0700(18) Uani 1 1 d .
F40 F 1.0244(3) 0.67541(15) 0.4494(3) 0.0576(15) Uani 1 1 d .
F41 F 1.0535(3) 0.6292(2) 0.3834(5) 0.093(2) Uani 1 1 d .
F42 F 1.0201(3) 0.67667(16) 0.3110(3) 0.071(2) Uani 1 1 d .
P1 P 0.75706(12) 0.73972(9) 0.56330(18) 0.0589(7) Uani 1 1 d .
P2 P 0.3316(3) 0.74407(12) 0.9578(3) 0.1072(16) Uani 1 1 d .
P3 P 0.98766(9) 0.65507(5) 0.87182(11) 0.0277(4) Uani 1 1 d .
P4 P 0.11449(17) 0.45918(8) 0.40469(18) 0.0632(8) Uani 1 1 d .
P5 P 0.2405(3) 0.60155(15) 0.9365(3) 0.1176(16) Uani 1 1 d .
P6 P 0.11075(17) 0.46165(7) 0.90212(18) 0.0637(8) Uani 1 1 d .
P7 P 0.99213(9) 0.65222(5) 0.37330(11) 0.0281(4) Uani 1 1 d .
Pt1 Pt 0.034152(13) 0.648304(7) 0.636599(17) 0.02806(9) Uani 1 1 d .
Pt2 Pt 0.971654(13) 0.351223(7) 0.870610(15) 0.02447(9) Uani 1 1 d .
F28 F 0.1964(6) 0.6333(4) 0.9246(7) 0.191(7) Uani 1 1 d .

loop_
_atom_site_aniso_label
_atom_site_aniso_U_11
_atom_site_aniso_U_22
_atom_site_aniso_U_33
_atom_site_aniso_U_23
_atom_site_aniso_U_13
_atom_site_aniso_U_12
C1 0.131(11) 0.047(6) 0.055(6) 0.017(5) 0.060(7) 0.035(6)
C2 0.126(11) 0.054(7) 0.062(7) 0.011(5) 0.047(7) 0.035(7)
C3 0.041(5) 0.030(5) 0.076(7) 0.002(4) 0.001(5) 0.005(4)
C4 0.146(13) 0.059(7) 0.055(7) -0.028(6) -0.026(7) 0.053(8)
C5 0.157(13) 0.064(7) 0.039(6) -0.012(5) -0.034(7) 0.057(8)
C6 0.040(4) 0.022(4) 0.031(4) 0.001(3) 0.010(3) 0.000(3)
C7 0.039(4) 0.028(4) 0.038(4) -0.003(3) 0.007(3) 0.003(3)
C8 0.048(5) 0.028(4) 0.073(6) -0.005(4) 0.012(5) 0.004(4)
C9 0.044(6) 0.033(5) 0.30(2) -0.006(9) 0.007(9) 0.007(5)
C10 0.039(6) 0.027(5) 0.34(2) -0.018(10) -0.005(10) 0.000(4)
C11 0.038(5) 0.021(4) 0.126(10) 0.001(5) 0.012(6) 0.004(4)
C12 0.102(10) 0.046(6) 0.113(11) 0.016(7) 0.064(9) 0.017(6)
C13 0.094(9) 0.041(6) 0.117(11) 0.022(6) 0.071(9) 0.025(6)
C14 0.023(4) 0.033(5) 0.143(12) -0.001(6) 0.003(6) -0.012(4)
C15 0.072(8) 0.046(6) 0.103(10) -0.036(6) -0.033(7) 0.013(5)
C16 0.029(5) 0.033(5) 0.150(12) 0.000(6) 0.001(6) 0.007(4)
C16A 0.083(8) 0.050(6) 0.090(9) -0.025(6) -0.039(7) 0.028(6)
C17 0.030(5) 0.027(5) 0.139(11) -0.005(6) 0.007(6) 0.002(4)
C18 0.052(7) 0.077(9) 0.138(13) -0.009(9) 0.023(8) -0.015(6)
C19 0.053(7) 0.143(14) 0.108(12) 0.031(10) 0.014(8) -0.015(8)
C20 0.042(5) 0.039(5) 0.103(9) 0.007(6) -0.002(6) -0.003(4)
C21 0.047(6) 0.101(11) 0.111(11) 0.030(9) 0.000(7) -0.004(7)
C22 0.054(7) 0.094(10) 0.114(11) 0.020(9) 0.008(7) -0.017(7)
C23 0.050(7) 0.131(13) 0.150(14) -0.082(12) 0.021(8) -0.013(8)
C24 0.044(7) 0.165(16) 0.133(13) -0.089(12) 0.008(8) 0.006(8)
C25 0.032(4) 0.054(6) 0.076(7) -0.016(5) -0.004(5) 0.010(4)
C26 0.059(7) 0.104(10) 0.056(7) 0.008(6) 0.015(5) -0.006(6)
C27 0.054(6) 0.102(10) 0.066(7) -0.011(7) 0.008(6) -0.005(6)
C28 0.036(4) 0.060(6) 0.047(5) 0.004(4) 0.004(4) -0.004(4)
C29 0.038(5) 0.062(6) 0.065(6) 0.016(5) 0.010(5) -0.002(4)
C30 0.027(4) 0.055(6) 0.062(6) -0.016(5) 0.000(4) 0.004(4)
C31 0.044(5) 0.097(9) 0.049(6) -0.028(6) -0.009(5) 0.005(5)
C32 0.036(5) 0.082(7) 0.045(5) -0.020(5) -0.002(4) 0.006(5)
C33 0.162(13) 0.045(6) 0.028(5) 0.007(4) 0.007(6) 0.044(7)
C34 0.195(16) 0.055(7) 0.035(5) -0.001(5) 0.010(7) 0.054(9)
C35 0.049(5) 0.033(4) 0.037(4) 0.006(3) 0.004(4) 0.008(4)
C36 0.169(14) 0.087(9) 0.061(7) 0.050(7) 0.068(9) 0.080(10)
C37 0.174(14) 0.076(8) 0.037(6) 0.028(5) 0.057(7) 0.072(9)
C39 0.046(5) 0.022(4) 0.043(5) 0.001(3) 0.008(4) -0.005(3)
C40 0.049(5) 0.033(4) 0.053(5) 0.000(4) 0.013(4) 0.004(4)
C41 0.048(4) 0.026(4) 0.046(5) 0.005(3) 0.001(4) 0.007(3)
C42 0.043(5) 0.030(5) 0.236(16) 0.013(8) -0.008(8) 0.002(4)
C43 0.042(6) 0.028(5) 0.266(17) 0.019(8) -0.014(8) 0.001(4)
C44 0.043(5) 0.021(4) 0.079(7) 0.006(4) -0.012(5) 0.003(3)
C45 0.097(9) 0.039(6) 0.072(8) -0.002(5) -0.040(7) 0.019(6)
C46 0.105(9) 0.036(5) 0.069(7) -0.020(5) -0.031(7) 0.035(6)
C47 0.028(4) 0.023(4) 0.091(8) 0.010(4) -0.013(5) -0.003(3)
C48 0.048(6) 0.039(6) 0.129(11) 0.035(6) 0.041(7) 0.017(4)
C49 0.057(6) 0.042(6) 0.103(9) 0.023(6) 0.047(6) 0.023(5)
C50 0.029(4) 0.030(5) 0.128(10) 0.007(5) -0.001(5) 0.006(4)
C51 0.026(4) 0.028(5) 0.122(10) 0.004(5) -0.007(5) 0.010(3)
C52 0.045(6) 0.115(11) 0.094(10) -0.029(8) 0.013(6) -0.004(7)
C53 0.051(7) 0.124(12) 0.101(11) -0.010(9) 0.004(7) -0.019(7)
C54 0.028(4) 0.046(6) 0.102(9) 0.004(6) 0.003(5) 0.014(4)
C55 0.046(6) 0.110(11) 0.102(10) -0.025(9) 0.010(7) -0.003(7)
C56 0.049(7) 0.098(11) 0.118(12) 0.006(9) -0.015(7) -0.006(7)
C57 0.058(7) 0.114(11) 0.055(7) 0.004(7) 0.011(5) -0.018(7)
C58 0.057(6) 0.099(9) 0.055(6) -0.007(6) 0.012(5) -0.007(6)
C59 0.035(5) 0.061(7) 0.081(8) 0.004(6) 0.006(5) 0.007(4)
C60 0.038(6) 0.138(13) 0.128(12) 0.069(11) 0.004(7) 0.001(7)
C61 0.039(5) 0.061(6) 0.053(6) -0.005(5) 0.001(4) -0.004(4)
C61A 0.046(7) 0.131(13) 0.149(14) 0.084(11) -0.008(8) -0.020(7)
C62 0.044(5) 0.076(7) 0.051(6) -0.019(5) -0.003(4) 0.002(5)
C63 0.031(4) 0.050(6) 0.074(7) 0.013(5) -0.003(4) 0.009(4)
C64 0.041(5) 0.091(8) 0.064(7) 0.035(6) 0.012(5) 0.000(5)
C65 0.032(5) 0.075(7) 0.068(7) 0.023(6) -0.001(5) -0.001(5)
C67 0.0295(19) 0.0265(19) 0.070(3) 0.0027(18) 0.0056(18) 0.0133(15)
C68 0.0295(19) 0.0265(19) 0.070(3) 0.0027(18) 0.0056(18) 0.0133(15)
C69 0.042(2) 0.0235(19) 0.069(3) 0.0036(18) 0.0063(19) 0.0126(16)
C70 0.042(2) 0.0235(19) 0.069(3) 0.0036(18) 0.0063(19) 0.0126(16)
P8A 0.098(6) 0.087(6) 0.117(7) 0.002(5) 0.017(5) -0.009(4)
P8 0.161(12) 0.219(17) 0.096(8) 0.004(8) 0.014(8) 0.003(9)
N1 0.038(3) 0.026(3) 0.037(4) -0.002(3) 0.003(3) 0.009(3)
N2 0.032(4) 0.032(4) 0.103(7) -0.010(4) 0.012(4) -0.003(3)
N3 0.023(3) 0.032(4) 0.055(4) 0.005(3) 0.004(3) 0.012(3)
N4 0.030(4) 0.045(5) 0.109(8) 0.010(5) -0.007(4) 0.004(3)
N5 0.038(4) 0.045(5) 0.099(7) -0.016(5) 0.006(4) -0.001(4)
N6 0.025(3) 0.028(3) 0.047(4) 0.003(3) -0.003(3) 0.023(3)
N7 0.041(4) 0.020(3) 0.028(3) 0.005(2) 0.002(3) 0.007(3)
N8 0.039(4) 0.029(4) 0.074(5) 0.011(4) -0.006(4) -0.004(3)
N9 0.0295(19) 0.0265(19) 0.070(3) 0.0027(18) 0.0056(18) 0.0133(15)
N10 0.0295(19) 0.0265(19) 0.070(3) 0.0027(18) 0.0056(18) 0.0133(15)
N11 0.042(2) 0.0235(19) 0.069(3) 0.0036(18) 0.0063(19) 0.0126(16)
N12 0.042(2) 0.0235(19) 0.069(3) 0.0036(18) 0.0063(19) 0.0126(16)
F1 0.055(4) 0.127(6) 0.092(5) -0.003(5) -0.025(4) -0.001(4)
F2 0.107(6) 0.087(5) 0.089(5) 0.016(4) 0.016(5) 0.013(4)
F3 0.056(4) 0.125(6) 0.111(6) 0.014(5) 0.030(4) -0.004(4)
F4 0.072(5) 0.126(7) 0.079(5) -0.018(5) 0.022(4) -0.015(4)
F5 0.043(3) 0.142(7) 0.049(4) 0.016(4) 0.007(3) -0.003(3)
F6 0.043(3) 0.156(7) 0.044(3) 0.000(4) 0.010(3) -0.007(4)
F7 0.163(9) 0.103(7) 0.065(5) -0.009(4) 0.022(5) -0.044(5)
F8 0.148(9) 0.102(6) 0.080(6) -0.006(5) 0.011(6) -0.002(6)
F9 0.210(11) 0.095(6) 0.072(5) -0.004(5) 0.029(6) -0.022(7)
F10 0.158(9) 0.110(7) 0.092(6) 0.012(5) 0.041(6) 0.007(6)
F11 0.145(8) 0.105(7) 0.075(5) -0.017(4) 0.036(5) -0.040(5)
F12 0.140(8) 0.105(7) 0.078(5) -0.005(5) 0.029(5) -0.033(6)
F13 0.097(4) 0.063(4) 0.029(3) -0.004(2) 0.024(3) -0.038(3)
F14 0.095(4) 0.053(3) 0.024(2) -0.010(2) 0.019(3) -0.028(3)
F15 0.037(3) 0.061(4) 0.148(7) -0.009(4) 0.001(4) 0.010(3)
F16 0.104(5) 0.058(3) 0.025(2) -0.003(2) 0.018(3) -0.037(3)
F17 0.050(3) 0.066(4) 0.128(6) 0.005(4) 0.001(4) 0.015(3)
F18 0.101(4) 0.058(3) 0.024(2) -0.010(2) 0.024(3) -0.042(3)
F19 0.217(11) 0.134(8) 0.065(5) -0.039(5) 0.062(6) -0.098(8)
F20 0.188(9) 0.141(8) 0.047(4) 0.018(4) -0.001(5) -0.094(7)
F21 0.244(15) 0.271(16) 0.093(7) 0.043(9) -0.005(8) -0.189(13)
F22 0.179(10) 0.185(11) 0.121(8) -0.062(8) 0.070(8) -0.104(9)
F23 0.170(14) 0.066(8) 0.85(6) -0.049(16) -0.07(2) 0.033(8)
F24 0.114(9) 0.230(16) 0.279(18) -0.048(14) 0.035(11) 0.012(10)
F25 0.205(12) 0.186(12) 0.103(8) -0.008(8) 0.032(8) -0.030(10)
F26 0.200(13) 0.146(10) 0.193(13) -0.008(9) 0.021(10) -0.081(10)
F27 0.201(12) 0.204(13) 0.100(8) -0.001(8) 0.030(8) -0.028(10)
F29 0.210(15) 0.278(19) 0.159(12) -0.041(12) 0.032(11) -0.115(15)
F30 0.46(3) 0.203(16) 0.28(2) 0.060(14) 0.11(2) 0.24(2)
F31 0.213(13) 0.139(10) 0.133(9) 0.015(7) 0.016(9) 0.068(9)
F32 0.44(2) 0.096(7) 0.058(5) -0.002(5) 0.086(9) -0.082(10)
F33 0.152(11) 0.220(14) 0.207(13) 0.106(11) -0.007(9) -0.083(10)
F34 0.40(2) 0.164(10) 0.113(8) -0.069(7) 0.178(11) -0.151(12)
F35 0.146(12) 0.56(4) 0.33(2) 0.34(3) -0.001(13) 0.056(17)
F36 0.97(6) 0.064(7) 0.095(8) -0.027(6) 0.109(18) -0.061(16)
F37 0.089(4) 0.059(3) 0.024(2) -0.009(2) 0.013(3) -0.032(3)
F38 0.076(4) 0.047(3) 0.030(2) 0.001(2) 0.008(2) -0.020(3)
F39 0.050(3) 0.043(3) 0.112(5) 0.003(3) 0.002(3) 0.011(3)
F40 0.079(4) 0.068(4) 0.027(2) -0.008(2) 0.015(3) -0.037(3)
F41 0.042(3) 0.097(6) 0.137(7) -0.012(5) 0.013(4) 0.026(3)
F42 0.108(5) 0.080(4) 0.027(3) -0.007(3) 0.019(3) -0.057(4)
P1 0.0294(11) 0.091(2) 0.0551(16) 0.0030(15) 0.0051(11) 0.0044(12)
P2 0.168(5) 0.102(3) 0.056(2) -0.010(2) 0.031(3) -0.039(3)
P3 0.0306(9) 0.0355(10) 0.0170(8) 0.0005(7) 0.0050(7) -0.0025(8)
P4 0.091(2) 0.0520(16) 0.0489(15) -0.0045(12) 0.0189(15) -0.0177(15)
P5 0.133(4) 0.127(4) 0.093(3) -0.006(3) 0.021(3) -0.024(4)
P6 0.101(2) 0.0446(15) 0.0455(14) 0.0011(12) 0.0148(15) -0.0138(15)
P7 0.0365(10) 0.0323(10) 0.0166(8) -0.0013(7) 0.0076(7) -0.0040(8)
Pt1 0.03360(16) 0.02336(16) 0.02664(15) 0.00055(11) 0.00421(12) 0.00460(11)
Pt2 0.03167(15) 0.02229(15) 0.01856(14) 0.00162(10) 0.00251(10) 0.00361(10)
F28 0.165(11) 0.300(18) 0.107(8) 0.034(10) 0.021(8) 0.129(12)

loop_
_atom_type_symbol
_atom_type_description
_atom_type_scat_dispersion_real
_atom_type_scat_dispersion_imag
_atom_type_scat_source
C C 0.0033 0.0016 'International Tables Vol C Tables 4.2.6.8 and 6.1.1.4'
H H 0.0000 0.0000 'International Tables Vol C Tables 4.2.6.8 and 6.1.1.4'
N N 0.0061 0.0033 'International Tables Vol C Tables 4.2.6.8 and 6.1.1.4'
O O 0.0106 0.0060 'International Tables Vol C Tables 4.2.6.8 and 6.1.1.4'
F F 0.0171 0.0103 'International Tables Vol C Tables 4.2.6.8 and 6.1.1.4'
P P 0.1023 0.0942 'International Tables Vol C Tables 4.2.6.8 and 6.1.1.4'
Pt Pt -1.7033 8.3905 'International Tables Vol C Tables 4.2.6.8 and 6.1.1.4'

loop_
_geom_angle_atom_site_label_1
_geom_angle_atom_site_label_2
_geom_angle_atom_site_label_3
_geom_angle
N1 C1 C2 125.0(10)
C1 C2 C3 116.5(11)
C4 C3 C2 118.6(9)
C4 C3 C8 121.0(10)
C2 C3 C8 120.4(9)
C3 C4 C5 120.4(10)
N1 C5 C4 123.1(10)
N2 C6 C7 120.2(7)
C6 C7 C8 122.1(8)
C7 C8 C9 116.0(9)
C7 C8 C3 121.1(8)
C9 C8 C3 122.6(9)
C10 C9 C8 120.4(11)
N2 C10 C9 120.9(11)
C16A C11 C12 121.2(10)
C16A C11 N2 118.9(11)
C12 C11 N2 119.9(11)
C11 C12 C13 119.3(13)
C14 C13 C12 119.4(13)
C15 C14 C13 120.2(10)
C15 C14 C16 121.6(12)
C13 C14 C16 118.2(12)
C14 C15 C16A 120.3(12)
C17 C16 C14 111.0(8)
C11 C16A C15 119.6(12)
C21 C17 C18 119.0(10)
C21 C17 C16 120.2(13)
C18 C17 C16 120.8(12)
C22 C18 C17 121.6(14)
C20 C19 C21 116.1(13)
C19 C20 C22 123.8(11)
C19 C20 N5 116.5(11)
C22 C20 N5 119.6(11)
C17 C21 C19 122.8(13)
C20 C22 C18 116.4(13)
N5 C23 C24 121.2(13)
C25 C24 C23 121.5(13)
C24 C25 C26 118.4(10)
C24 C25 C30 122.4(10)
C26 C25 C30 119.2(9)
C27 C26 C25 119.3(11)
N5 C27 C26 118.9(11)
N6 C28 C29 122.6(9)
C28 C29 C30 119.8(10)
C29 C30 C31 117.8(8)
C29 C30 C25 120.7(9)
C31 C30 C25 121.4(9)
C30 C31 C32 118.5(9)
N6 C32 C31 123.4(10)
N7 C33 C34 122.6(10)
C35 C34 C33 118.5(10)
C36 C35 C34 119.0(9)
C36 C35 C41 120.4(8)
C34 C35 C41 120.5(9)
C35 C36 C37 120.1(9)
N7 C37 C36 123.0(9)
N8 C39 C40 120.2(8)
C39 C40 C41 121.4(9)
C42 C41 C40 117.3(8)
C42 C41 C35 121.1(8)
C40 C41 C35 121.3(8)
C43 C42 C41 119.2(11)
N8 C43 C42 121.1(11)
C45 C44 C49 122.5(9)
C45 C44 N8 120.1(9)
C49 C44 N8 117.3(10)
C44 C45 C46 118.7(11)
C47 C46 C45 120.4(12)
C46 C47 C48 119.0(9)
C46 C47 C50 119.4(11)
C48 C47 C50 121.6(10)
C47 C48 C49 121.8(11)
C44 C49 C48 117.5(11)
C51 C50 C47 110.4(7)
C52 C51 C56 119.2(10)
C52 C51 C50 120.4(12)
C56 C51 C50 120.4(11)
C51 C52 C55 120.7(13)
C54 C53 C56 115.3(14)
C55 C54 C53 122.2(11)
C55 C54 N4 120.0(11)
C53 C54 N4 117.8(11)
C54 C55 C52 120.6(13)
C53 C56 C51 121.9(13)
C58 C57 N4 119.4(11)
C57 C58 C59 119.0(11)
C60 C59 C58 117.5(10)
C60 C59 C63 124.0(11)
C58 C59 C63 118.5(10)
C59 C60 C61A 123.6(12)
N3 C61 C62 122.8(10)
N4 C61A C60 120.2(13)
C61 C62 C63 119.1(9)
C64 C63 C62 119.0(9)
C64 C63 C59 120.4(10)
C62 C63 C59 120.5(10)
C63 C64 C65 118.2(10)
N3 C65 C64 122.8(10)
C68 C67 N9 115.0(7)
C67 C68 N10 120.2(7)
C70 C69 N11 122.6(7)
C69 C70 N12 113.2(8)
C5 N1 C1 116.1(8)
C5 N1 Pt1 122.4(6)
C1 N1 Pt1 121.4(6)
C6 N2 C10 120.1(8)
C6 N2 C11 120.5(7)
C10 N2 C11 119.2(8)
C61 N3 C65 117.8(8)
C61 N3 Pt1 121.6(6)
C65 N3 Pt1 120.0(6)
C61A N4 C57 120.1(10)
C61A N4 C54 120.8(11)
C57 N4 C54 119.2(9)
C23 N5 C27 120.5(10)
C23 N5 C20 121.5(10)
C27 N5 C20 118.0(10)
C32 N6 C28 117.5(8)
C32 N6 Pt2 121.1(7)
C28 N6 Pt2 120.8(6)
C37 N7 C33 116.7(8)
C37 N7 Pt2 122.3(6)
C33 N7 Pt2 121.0(6)
C39 N8 C43 120.2(8)
C39 N8 C44 120.3(7)
C43 N8 C44 119.2(8)
C67 N9 Pt2 111.6(5)
C68 N10 Pt2 108.7(5)
C69 N11 Pt1 107.9(5)
C70 N12 Pt1 111.1(5)
F4 P1 F5 87.2(4)
F4 P1 F3 91.0(5)
F5 P1 F3 177.8(5)
F4 P1 F1 91.4(5)
F5 P1 F1 89.9(4)
F3 P1 F1 91.5(4)
F4 P1 F6 86.6(4)
F5 P1 F6 89.1(3)
F3 P1 F6 89.5(4)
F1 P1 F6 177.7(5)
F4 P1 F2 177.6(4)
F5 P1 F2 91.1(4)
F3 P1 F2 90.7(5)
F1 P1 F2 90.2(5)
F6 P1 F2 91.8(4)
F12 P2 F9 179.3(7)
F12 P2 F8 88.6(5)
F9 P2 F8 91.6(6)
F12 P2 F11 88.7(5)
F9 P2 F11 90.7(5)
F8 P2 F11 92.2(5)
F12 P2 F7 89.0(5)
F9 P2 F7 90.8(5)
F8 P2 F7 177.5(5)
F11 P2 F7 88.0(6)
F12 P2 F10 88.9(5)
F9 P2 F10 91.8(6)
F8 P2 F10 88.6(6)
F11 P2 F10 177.4(6)
F7 P2 F10 91.1(6)
F15 P3 F17 179.8(5)
F15 P3 F18 90.7(4)
F17 P3 F18 89.2(4)
F15 P3 F13 90.4(4)
F17 P3 F13 89.6(4)
F18 P3 F13 91.4(3)
F15 P3 F16 90.2(4)
F17 P3 F16 89.8(4)
F18 P3 F16 88.8(3)
F13 P3 F16 179.4(4)
F15 P3 F14 90.1(4)
F17 P3 F14 90.1(4)
F18 P3 F14 179.2(4)
F13 P3 F14 88.6(3)
F16 P3 F14 91.2(3)
F23 P4 F21 92.5(13)
F23 P4 F24 175.7(13)
F21 P4 F24 91.7(10)
F23 P4 F19 93.3(13)
F21 P4 F19 174.2(9)
F24 P4 F19 82.5(8)
F23 P4 F20 93.7(10)
F21 P4 F20 92.1(5)
F24 P4 F20 85.5(7)
F19 P4 F20 87.1(4)
F23 P4 F22 89.9(11)
F21 P4 F22 90.0(5)
F24 P4 F22 90.7(8)
F19 P4 F22 90.4(5)
F20 P4 F22 175.7(7)
F28 P5 F30 176.3(13)
F28 P5 F29 86.5(10)
F30 P5 F29 89.8(12)
F28 P5 F27 89.3(7)
F30 P5 F27 91.1(9)
F29 P5 F27 89.8(7)
F28 P5 F25 88.0(7)
F30 P5 F25 91.6(9)
F29 P5 F25 91.3(7)
F27 P5 F25 177.1(8)
F28 P5 F26 87.5(9)
F30 P5 F26 96.2(12)
F29 P5 F26 174.0(11)
F27 P5 F26 89.5(7)
F25 P5 F26 89.2(7)
F35 P6 F36 93.7(15)
F35 P6 F34 79.6(9)
F36 P6 F34 88.2(9)
F35 P6 F32 98.0(14)
F36 P6 F32 166.9(14)
F34 P6 F32 88.2(6)
F35 P6 F33 92.6(9)
F36 P6 F33 94.2(11)
F34 P6 F33 172.0(10)
F32 P6 F33 91.2(8)
F35 P6 F31 171.6(9)
F36 P6 F31 86.0(10)
F34 P6 F31 108.8(10)
F32 P6 F31 83.2(7)
F33 P6 F31 79.1(7)
F39 P7 F40 89.9(4)
F39 P7 F41 179.1(4)
F40 P7 F41 90.6(4)
F39 P7 F42 90.8(4)
F40 P7 F42 89.7(3)
F41 P7 F42 89.9(4)
F39 P7 F38 89.3(3)
F40 P7 F38 90.8(3)
F41 P7 F38 90.0(4)
F42 P7 F38 179.5(3)
F39 P7 F37 89.8(4)
F40 P7 F37 179.4(3)
F41 P7 F37 89.7(4)
F42 P7 F37 90.9(3)
F38 P7 F37 88.7(3)
N1 Pt1 N3 88.8(3)
N1 Pt1 N12 93.6(3)
N3 Pt1 N12 177.5(3)
N1 Pt1 N11 177.0(3)
N3 Pt1 N11 94.1(3)
N12 Pt1 N11 83.4(3)
N7 Pt2 N6 88.1(2)
N7 Pt2 N9 94.4(3)
N6 Pt2 N9 177.5(2)
N7 Pt2 N10 177.4(3)
N6 Pt2 N10 94.5(3)
N9 Pt2 N10 83.0(3)

loop_
_geom_bond_atom_site_label_1
_geom_bond_atom_site_label_2
_geom_bond_distance
C1 N1 1.341(12)
C1 C2 1.362(14)
C2 C3 1.409(15)
C3 C4 1.311(15)
C3 C8 1.480(12)
C4 C5 1.398(14)
C5 N1 1.291(12)
C6 N2 1.316(10)
C6 C7 1.358(10)
C7 C8 1.378(12)
C8 C9 1.382(15)
C9 C10 1.364(15)
C10 N2 1.346(13)
C11 C16A 1.326(16)
C11 C12 1.367(17)
C11 N2 1.454(11)
C12 C13 1.384(14)
C13 C14 1.381(18)
C14 C15 1.327(18)
C14 C16 1.540(13)
C15 C16A 1.407(14)
C16 C17 1.524(12)
C17 C21 1.323(18)
C17 C18 1.410(19)
C18 C22 1.390(16)
C19 C20 1.374(18)
C19 C21 1.426(16)
C20 C22 1.396(18)
C20 N5 1.467(12)
C23 N5 1.303(15)
C23 C24 1.381(16)
C24 C25 1.328(16)
C25 C26 1.401(15)
C25 C30 1.486(12)
C26 C27 1.398(15)
C27 N5 1.379(14)
C28 N6 1.355(11)
C28 C29 1.372(12)
C29 C30 1.383(14)
C30 C31 1.378(14)
C31 C32 1.408(13)
C32 N6 1.308(11)
C33 N7 1.331(12)
C33 C34 1.389(14)
C34 C35 1.349(14)
C35 C36 1.317(14)
C35 C41 1.513(11)
C36 C37 1.380(15)
C37 N7 1.301(11)
C39 N8 1.305(11)
C39 C40 1.357(11)
C40 C41 1.365(12)
C41 C42 1.370(14)
C42 C43 1.360(14)
C43 N8 1.344(13)
C44 C45 1.345(16)
C44 C49 1.365(14)
C44 N8 1.473(11)
C45 C46 1.397(13)
C46 C47 1.367(16)
C47 C48 1.355(16)
C47 C50 1.541(11)
C48 C49 1.391(13)
C50 C51 1.534(12)
C51 C52 1.328(17)
C51 C56 1.397(19)
C52 C55 1.409(15)
C53 C54 1.419(17)
C53 C56 1.410(16)
C54 C55 1.316(17)
C54 N4 1.443(11)
C57 C58 1.389(15)
C57 N4 1.416(14)
C58 C59 1.419(15)
C59 C60 1.302(16)
C59 C63 1.488(13)
C60 C61A 1.406(16)
C61 N3 1.331(11)
C61 C62 1.369(13)
C61A N4 1.277(15)
C62 C63 1.383(14)
C63 C64 1.375(15)
C64 C65 1.380(13)
C65 N3 1.347(12)
C67 C68 1.284(11)
C67 N9 1.490(9)
C68 N10 1.490(10)
C69 C70 1.285(12)
C69 N11 1.465(11)
C70 N12 1.515(9)
N1 Pt1 2.014(6)
N3 Pt1 2.017(6)
N6 Pt2 2.021(7)
N7 Pt2 2.017(6)
N9 Pt2 2.021(7)
N10 Pt2 2.031(6)
N11 Pt1 2.034(6)
N12 Pt1 2.024(7)
F1 P1 1.599(7)
F2 P1 1.618(8)
F3 P1 1.575(8)
F4 P1 1.483(9)
F5 P1 1.588(7)
F6 P1 1.604(7)
F7 P2 1.643(11)
F8 P2 1.620(11)
F9 P2 1.557(10)
F10 P2 1.622(11)
F11 P2 1.644(11)
F12 P2 1.544(9)
F13 P3 1.597(5)
F14 P3 1.609(5)
F15 P3 1.551(6)
F16 P3 1.592(5)
F17 P3 1.584(6)
F18 P3 1.593(5)
F19 P4 1.547(8)
F20 P4 1.550(8)
F21 P4 1.528(10)
F22 P4 1.574(10)
F23 P4 1.438(14)
F24 P4 1.559(15)
F25 P5 1.609(11)
F26 P5 1.629(12)
F27 P5 1.610(11)
F29 P5 1.545(14)
F30 P5 1.538(13)
F31 P6 1.597(11)
F32 P6 1.498(9)
F33 P6 1.555(12)
F34 P6 1.499(9)
F35 P6 1.430(13)
F36 P6 1.435(11)
F37 P7 1.615(5)
F38 P7 1.598(5)
F39 P7 1.553(6)
F40 P7 1.586(5)
F41 P7 1.579(6)
F42 P7 1.592(5)
P5 F28 1.552(13)

loop_
_geom_torsion_atom_site_label_1
_geom_torsion_atom_site_label_2
_geom_torsion_atom_site_label_3
_geom_torsion_atom_site_label_4
_geom_torsion
N1 C1 C2 C3 -7(2)
C1 C2 C3 C4 3.1(19)
C1 C2 C3 C8 -178.5(11)
C2 C3 C4 C5 2(2)
C8 C3 C4 C5 -176.3(13)
C3 C4 C5 N1 -4(3)
N2 C6 C7 C8 -1.5(13)
C6 C7 C8 C9 -3.9(17)
C6 C7 C8 C3 -177.7(9)
C4 C3 C8 C7 -68.0(16)
C2 C3 C8 C7 113.6(12)
C4 C3 C8 C9 118.6(17)
C2 C3 C8 C9 -59.8(18)
C7 C8 C9 C10 6(3)
C3 C8 C9 C10 179.2(17)
C8 C9 C10 N2 -2(3)
C16A C11 C12 C13 0.1(19)
N2 C11 C12 C13 -179.1(10)
C11 C12 C13 C14 1.7(19)
C12 C13 C14 C15 -3.6(18)
C12 C13 C14 C16 175.7(10)
C13 C14 C15 C16A 3.6(19)
C16 C14 C15 C16A -175.7(11)
C15 C14 C16 C17 100.3(14)
C13 C14 C16 C17 -79.0(14)
C12 C11 C16A C15 -0.1(19)
N2 C11 C16A C15 179.1(11)
C14 C15 C16A C11 -2(2)
C14 C16 C17 C21 -72.7(16)
C14 C16 C17 C18 109.1(13)
C21 C17 C18 C22 3(2)
C16 C17 C18 C22 -178.6(12)
C21 C19 C20 C22 6(2)
C21 C19 C20 N5 -177.8(12)
C18 C17 C21 C19 -2(2)
C16 C17 C21 C19 -179.8(13)
C20 C19 C21 C17 -3(2)
C19 C20 C22 C18 -5(2)
N5 C20 C22 C18 179.4(11)
C17 C18 C22 C20 0(2)
N5 C23 C24 C25 -3(3)
C23 C24 C25 C26 4(3)
C23 C24 C25 C30 -175.4(16)
C24 C25 C26 C27 -2(2)
C30 C25 C26 C27 177.1(11)
C25 C26 C27 N5 -0.6(19)
N6 C28 C29 C30 -2.1(16)
C28 C29 C30 C31 4.9(16)
C28 C29 C30 C25 -176.9(9)
C24 C25 C30 C29 -149.3(14)
C26 C25 C30 C29 31.3(15)
C24 C25 C30 C31 28.9(19)
C26 C25 C30 C31 -150.5(12)
C29 C30 C31 C32 -5.8(16)
C25 C30 C31 C32 175.9(10)
C30 C31 C32 N6 4.3(18)
N7 C33 C34 C35 0(2)
C33 C34 C35 C36 0(2)
C33 C34 C35 C41 179.6(12)
C34 C35 C36 C37 2(2)
C41 C35 C36 C37 -177.2(13)
C35 C36 C37 N7 -5(3)
N8 C39 C40 C41 -1.9(14)
C39 C40 C41 C42 -4.6(16)
C39 C40 C41 C35 -178.5(8)
C36 C35 C41 C42 115.5(16)
C34 C35 C41 C42 -63.8(16)
C36 C35 C41 C40 -70.9(15)
C34 C35 C41 C40 109.8(13)
C40 C41 C42 C43 8(2)
C35 C41 C42 C43 -178.2(14)
C41 C42 C43 N8 -5(3)
C49 C44 C45 C46 -2.3(17)
N8 C44 C45 C46 -178.6(10)
C44 C45 C46 C47 1.5(18)
C45 C46 C47 C48 -1.3(17)
C45 C46 C47 C50 176.4(10)
C46 C47 C48 C49 1.9(16)
C50 C47 C48 C49 -175.8(9)
C45 C44 C49 C48 2.8(16)
N8 C44 C49 C48 179.2(9)
C47 C48 C49 C44 -2.6(16)
C46 C47 C50 C51 -81.0(13)
C48 C47 C50 C51 96.7(13)
C47 C50 C51 C52 -74.1(15)
C47 C50 C51 C56 107.4(13)
C56 C51 C52 C55 -2(2)
C50 C51 C52 C55 179.5(12)
C56 C53 C54 C55 -1(2)
C56 C53 C54 N4 179.7(11)
C53 C54 C55 C52 2(2)
N4 C54 C55 C52 -178.8(12)
C51 C52 C55 C54 -1(2)
C54 C53 C56 C51 -1(2)
C52 C51 C56 C53 3(2)
C50 C51 C56 C53 -178.6(12)
N4 C57 C58 C59 -3.8(19)
C57 C58 C59 C60 -1(2)
C57 C58 C59 C63 177.7(11)
C58 C59 C60 C61A 5(3)
C63 C59 C60 C61A -173.5(15)
C59 C60 C61A N4 -4(3)
N3 C61 C62 C63 -2.5(16)
C61 C62 C63 C64 5.1(16)
C61 C62 C63 C59 -177.8(10)
C60 C59 C63 C64 27.8(19)
C58 C59 C63 C64 -150.6(11)
C60 C59 C63 C62 -149.2(14)
C58 C59 C63 C62 32.4(15)
C62 C63 C64 C65 -6.3(17)
C59 C63 C64 C65 176.7(10)
C63 C64 C65 N3 5.0(17)
N9 C67 C68 N10 14.0(14)
N11 C69 C70 N12 -15.8(15)
C4 C5 N1 C1 0(2)
C4 C5 N1 Pt1 -177.7(12)
C2 C1 N1 C5 6(2)
C2 C1 N1 Pt1 -176.4(11)
C7 C6 N2 C10 5.4(18)
C7 C6 N2 C11 179.6(9)
C9 C10 N2 C6 -4(3)
C9 C10 N2 C11 -178.0(18)
C16A C11 N2 C6 71.9(14)
C12 C11 N2 C6 -108.9(12)
C16A C11 N2 C10 -113.8(16)
C12 C11 N2 C10 65.4(18)
C62 C61 N3 C65 1.0(14)
C62 C61 N3 Pt1 172.0(8)
C64 C65 N3 C61 -2.3(15)
C64 C65 N3 Pt1 -173.4(9)
C60 C61A N4 C57 0(2)
C60 C61A N4 C54 -179.2(14)
C58 C57 N4 C61A 4(2)
C58 C57 N4 C54 -176.8(11)
C55 C54 N4 C61A -44.1(18)
C53 C54 N4 C61A 135.0(16)
C55 C54 N4 C57 137.2(13)
C53 C54 N4 C57 -43.7(15)
C24 C23 N5 C27 0(3)
C24 C23 N5 C20 -178.7(15)
C26 C27 N5 C23 2(2)
C26 C27 N5 C20 -179.6(11)
C19 C20 N5 C23 -44.2(18)
C22 C20 N5 C23 132.1(16)
C19 C20 N5 C27 137.4(13)
C22 C20 N5 C27 -46.3(15)
C31 C32 N6 C28 -1.5(15)
C31 C32 N6 Pt2 -173.0(8)
C29 C28 N6 C32 0.3(14)
C29 C28 N6 Pt2 171.9(8)
C36 C37 N7 C33 6(2)
C36 C37 N7 Pt2 -176.9(13)
C34 C33 N7 C37 -3(2)
C34 C33 N7 Pt2 179.3(12)
C40 C39 N8 C43 5.1(17)
C40 C39 N8 C44 178.8(9)
C42 C43 N8 C39 -2(2)
C42 C43 N8 C44 -175.4(16)
C45 C44 N8 C39 -104.2(12)
C49 C44 N8 C39 79.4(12)
C45 C44 N8 C43 69.7(15)
C49 C44 N8 C43 -106.8(14)
C68 C67 N9 Pt2 -8.8(11)
C67 C68 N10 Pt2 -12.1(12)
C70 C69 N11 Pt1 13.9(12)
C69 C70 N12 Pt1 9.4(11)
C5 N1 Pt1 N3 -105.2(11)
C1 N1 Pt1 N3 76.9(9)
C5 N1 Pt1 N12 75.5(11)
C1 N1 Pt1 N12 -102.4(9)
C5 N1 Pt1 N11 69(6)
C1 N1 Pt1 N11 -108(6)
C61 N3 Pt1 N1 -85.3(7)
C65 N3 Pt1 N1 85.4(7)
C61 N3 Pt1 N12 79(7)
C65 N3 Pt1 N12 -110(7)
C61 N3 Pt1 N11 94.9(7)
C65 N3 Pt1 N11 -94.3(7)
C70 N12 Pt1 N1 178.7(6)
C70 N12 Pt1 N3 14(7)
C70 N12 Pt1 N11 -1.6(6)
C69 N11 Pt1 N1 1(6)
C69 N11 Pt1 N3 175.4(6)
C69 N11 Pt1 N12 -5.3(6)
C37 N7 Pt2 N6 -101.4(10)
C33 N7 Pt2 N6 76.0(9)
C37 N7 Pt2 N9 78.7(10)
C33 N7 Pt2 N9 -103.9(9)
C37 N7 Pt2 N10 87(6)
C33 N7 Pt2 N10 -95(6)
C32 N6 Pt2 N7 85.3(7)
C28 N6 Pt2 N7 -86.0(6)
C32 N6 Pt2 N9 -98(7)
C28 N6 Pt2 N9 90(7)
C32 N6 Pt2 N10 -95.1(7)
C28 N6 Pt2 N10 93.6(7)
C67 N9 Pt2 N7 -178.8(6)
C67 N9 Pt2 N6 5(7)
C67 N9 Pt2 N10 1.6(6)
C68 N10 Pt2 N7 -4(7)
C68 N10 Pt2 N6 -175.2(6)
C68 N10 Pt2 N9 4.7(6)

loop_
_platon_squeeze_void_nr
_platon_squeeze_void_average_x
_platon_squeeze_void_average_y
_platon_squeeze_void_average_z
_platon_squeeze_void_volume
_platon_squeeze_void_count_electrons
_platon_squeeze_void_content
1 0.500 0.000 0.042 2400 428 ' '
2 0.500 0.500 -0.013 2400 429 ' '
3 0.146 0.750 0.166 43 8 ' '
4 0.951 0.440 0.117 12 3 ' '
5 0.854 0.250 0.334 43 8 ' '
6 0.049 0.940 0.382 12 3 ' '
7 0.146 0.750 0.666 43 8 ' '
8 0.951 0.060 0.618 12 3 ' '
9 0.854 0.250 0.834 43 8 ' '
10 0.049 0.560 0.882 12 3 ' '
